data_7035899
loop_
_publ_author_name
'Powers, Andrew R.'
'Ghiviriga, Ion'
'Abboud, Khalil A.'
'Veige, Adam S.'

_publ_section_title
;
 Au-iClick mirrors the mechanism of copper catalyzed azide-alkyne
 cycloaddition (CuAAC).
;
_journal_issue 33
_journal_name_full 'Dalton transactions (Cambridge, England : 2003)'
_journal_page_first 14747
_journal_page_last 14752
_journal_paper_doi 10.1039/c5dt02405f
_journal_volume 44
_journal_year 2015
_chemical_formula_sum 'C46 H36 Au2 Cl6 N4 O2 P2'
_chemical_formula_weight 1345.36
_space_group_IT_number 2
_symmetry_cell_setting triclinic
_symmetry_space_group_name_Hall '-P 1'
_symmetry_space_group_name_H-M 'P -1'
_atom_sites_solution_hydrogens geom
_atom_sites_solution_primary direct
_atom_sites_solution_secondary difmap
_audit_creation_method SHELXL-97
_audit_update_record
;
2015-05-26 deposited with the CCDC.
2015-07-17 downloaded from the CCDC.
;
_cell_angle_alpha 104.570(2)
_cell_angle_beta 113.005(1)
_cell_angle_gamma 101.240(2)
_cell_formula_units_Z 2
_cell_length_a 13.1709(4)
_cell_length_b 13.9693(4)
_cell_length_c 15.1962(4)
_cell_measurement_reflns_used 9977
_cell_measurement_temperature 100(2)
_cell_measurement_theta_max 27.89
_cell_measurement_theta_min 2.35
_cell_volume 2352.01(13)
_computing_cell_refinement 'Bruker APEX2'
_computing_data_collection 'Bruker APEX2 (Bruker, 2008)'
_computing_data_reduction 'Bruker SAINT (Bruker, 2008)'
_computing_molecular_graphics 'Bruker SHELXTL'
_computing_publication_material 'Bruker SHELXTL'
_computing_structure_refinement 'Bruker SHELXTL'
_computing_structure_solution 'Bruker SHELXTL (Bruker, 2008)'
_diffrn_ambient_temperature 100(2)
_diffrn_measured_fraction_theta_full 1.000
_diffrn_measured_fraction_theta_max 1.000
_diffrn_measurement_device_type 'Bruker APEX-II CCD'
_diffrn_measurement_method 'phi and omega scans'
_diffrn_radiation_monochromator graphite
_diffrn_radiation_source 'fine-focus sealed tube'
_diffrn_radiation_type MoK\a
_diffrn_radiation_wavelength 0.71073
_diffrn_reflns_av_R_equivalents 0.0712
_diffrn_reflns_av_sigmaI/netI 0.0343
_diffrn_reflns_limit_h_max 17
_diffrn_reflns_limit_h_min -17
_diffrn_reflns_limit_k_max 18
_diffrn_reflns_limit_k_min -18
_diffrn_reflns_limit_l_max 19
_diffrn_reflns_limit_l_min -19
_diffrn_reflns_number 79139
_diffrn_reflns_theta_full 27.50
_diffrn_reflns_theta_max 27.50
_diffrn_reflns_theta_min 1.56
_exptl_absorpt_coefficient_mu 6.682
_exptl_absorpt_correction_T_max 0.7142
_exptl_absorpt_correction_T_min 0.2013
_exptl_absorpt_correction_type integration
_exptl_absorpt_process_details 'Bruker SADABS'
_exptl_crystal_colour yellow
_exptl_crystal_density_diffrn 1.900
_exptl_crystal_density_method 'not measured'
_exptl_crystal_description needles
_exptl_crystal_F_000 1292
_exptl_crystal_size_max 0.35
_exptl_crystal_size_mid 0.06
_exptl_crystal_size_min 0.05
_refine_diff_density_max 1.577
_refine_diff_density_min -1.305
_refine_diff_density_rms 0.124
_refine_ls_extinction_method none
_refine_ls_goodness_of_fit_ref 0.981
_refine_ls_hydrogen_treatment constr
_refine_ls_matrix_type full
_refine_ls_number_parameters 570
_refine_ls_number_reflns 10806
_refine_ls_number_restraints 0
_refine_ls_restrained_S_all 0.981
_refine_ls_R_factor_all 0.0274
_refine_ls_R_factor_gt 0.0213
_refine_ls_shift/su_max 0.007
_refine_ls_shift/su_mean 0.000
_refine_ls_structure_factor_coef Fsqd
_refine_ls_weighting_details 'calc w=1/[\s^2^(Fo^2^)+(0.0273P)^2^] where P=(Fo^2^+2Fc^2^)/3'
_refine_ls_weighting_scheme calc
_refine_ls_wR_factor_gt 0.0496
_refine_ls_wR_factor_ref 0.0515
_reflns_number_gt 9294
_reflns_number_total 10806
_reflns_threshold_expression I>2\s(I)
_cod_data_source_file c5dt02405f2.cif
_cod_data_source_block apow6
_cod_depositor_comments 'Adding full bibliography for 7035899.cif.'
_cod_original_cell_volume 2352.00(12)
_cod_original_sg_symbol_H-M 'P-1   '
_cod_database_code 7035899

loop_
_symmetry_equiv_pos_as_xyz
'x, y, z'
'-x, -y, -z'

loop_
_atom_site_label
_atom_site_type_symbol
_atom_site_fract_x
_atom_site_fract_y
_atom_site_fract_z
_atom_site_U_iso_or_equiv
_atom_site_adp_type
_atom_site_occupancy
_atom_site_symmetry_multiplicity
_atom_site_calc_flag
_atom_site_refinement_flags
_atom_site_disorder_assembly
_atom_site_disorder_group
Au1 Au 0.895570(9) 0.205211(8) 0.954048(8) 0.01062(3) Uani 1 1 d . . .
Au2 Au 0.910503(9) 0.331427(8) 1.208227(8) 0.01133(3) Uani 1 1 d . . .
P1 P 0.77691(6) 0.20044(6) 0.79440(6) 0.01178(15) Uani 1 1 d . . .
P2 P 0.83185(7) 0.45411(6) 1.24552(6) 0.01264(15) Uani 1 1 d . . .
O11 O 1.3672(2) -0.0799(2) 0.9186(2) 0.0328(6) Uani 1 1 d . . .
O14 O 1.2289(2) -0.08311(18) 0.77993(18) 0.0269(5) Uani 1 1 d . . .
N1 N 0.9997(2) 0.23540(18) 1.17813(17) 0.0112(5) Uani 1 1 d . . .
N2 N 1.0837(2) 0.21904(19) 1.25519(18) 0.0146(5) Uani 1 1 d . . .
N3 N 1.1437(2) 0.17266(19) 1.21710(18) 0.0142(5) Uani 1 1 d . . .
N12 N 1.2804(2) -0.0574(2) 0.8745(2) 0.0217(6) Uani 1 1 d . . .
C1 C 1.0060(2) 0.1987(2) 1.0891(2) 0.0107(6) Uani 1 1 d . . .
C2 C 1.0981(2) 0.1590(2) 1.1150(2) 0.0115(6) Uani 1 1 d . . .
C11 C 1.1464(2) 0.1067(2) 1.0526(2) 0.0118(6) Uani 1 1 d . . .
C12 C 1.0874(3) 0.0715(2) 0.9447(2) 0.0148(6) Uani 1 1 d . . .
H12A H 1.0163 0.0842 0.9118 0.018 Uiso 1 1 calc R . .
C13 C 1.1312(3) 0.0186(2) 0.8857(2) 0.0163(6) Uani 1 1 d . . .
H13A H 1.0903 -0.0058 0.8129 0.020 Uiso 1 1 calc R . .
C14 C 1.2354(3) 0.0020(2) 0.9349(2) 0.0159(6) Uani 1 1 d . . .
C15 C 1.2977(3) 0.0375(2) 1.0412(2) 0.0186(7) Uani 1 1 d . . .
H15A H 1.3704 0.0270 1.0735 0.022 Uiso 1 1 calc R . .
C16 C 1.2523(3) 0.0883(2) 1.0987(2) 0.0161(6) Uani 1 1 d . . .
H16A H 1.2935 0.1115 1.1714 0.019 Uiso 1 1 calc R . .
C21 C 0.8218(2) 0.1344(2) 0.7027(2) 0.0130(6) Uani 1 1 d . . .
C22 C 0.8452(3) 0.1769(2) 0.6368(2) 0.0155(6) Uani 1 1 d . . .
H22A H 0.8351 0.2422 0.6357 0.019 Uiso 1 1 calc R . .
C23 C 0.8836(3) 0.1238(3) 0.5722(2) 0.0204(7) Uani 1 1 d . . .
H23A H 0.8994 0.1529 0.5268 0.025 Uiso 1 1 calc R . .
C24 C 0.8988(3) 0.0291(3) 0.5736(2) 0.0208(7) Uani 1 1 d . . .
H24A H 0.9249 -0.0069 0.5294 0.025 Uiso 1 1 calc R . .
C25 C 0.8758(3) -0.0137(2) 0.6401(2) 0.0178(6) Uani 1 1 d . . .
H25A H 0.8862 -0.0789 0.6411 0.021 Uiso 1 1 calc R . .
C26 C 0.8379(3) 0.0381(2) 0.7044(2) 0.0167(6) Uani 1 1 d . . .
H26A H 0.8226 0.0089 0.7499 0.020 Uiso 1 1 calc R . .
C31 C 0.6254(3) 0.1221(2) 0.7431(2) 0.0145(6) Uani 1 1 d . . .
C32 C 0.5879(3) 0.0962(3) 0.8103(2) 0.0217(7) Uani 1 1 d . . .
H32A H 0.6400 0.1235 0.8817 0.026 Uiso 1 1 calc R . .
C33 C 0.4753(3) 0.0312(3) 0.7743(3) 0.0268(8) Uani 1 1 d . . .
H33A H 0.4514 0.0116 0.8205 0.032 Uiso 1 1 calc R . .
C34 C 0.3976(3) -0.0054(3) 0.6710(3) 0.0255(8) Uani 1 1 d . . .
H34A H 0.3200 -0.0493 0.6462 0.031 Uiso 1 1 calc R . .
C35 C 0.4328(3) 0.0219(3) 0.6039(3) 0.0234(7) Uani 1 1 d . . .
H35A H 0.3788 -0.0016 0.5332 0.028 Uiso 1 1 calc R . .
C36 C 0.5471(3) 0.0838(2) 0.6395(2) 0.0184(6) Uani 1 1 d . . .
H36A H 0.5719 0.1000 0.5925 0.022 Uiso 1 1 calc R . .
C41 C 0.7811(3) 0.3272(2) 0.7826(2) 0.0129(6) Uani 1 1 d . . .
C42 C 0.6869(3) 0.3438(2) 0.7117(2) 0.0176(6) Uani 1 1 d . . .
H42A H 0.6153 0.2878 0.6685 0.021 Uiso 1 1 calc R . .
C43 C 0.6974(3) 0.4419(3) 0.7040(2) 0.0202(7) Uani 1 1 d . . .
H43A H 0.6333 0.4524 0.6549 0.024 Uiso 1 1 calc R . .
C44 C 0.8012(3) 0.5247(2) 0.7679(2) 0.0184(7) Uani 1 1 d . . .
H44A H 0.8083 0.5917 0.7623 0.022 Uiso 1 1 calc R . .
C45 C 0.8942(3) 0.5093(2) 0.8397(2) 0.0173(6) Uani 1 1 d . . .
H45A H 0.9648 0.5661 0.8841 0.021 Uiso 1 1 calc R . .
C46 C 0.8851(3) 0.4107(2) 0.8474(2) 0.0158(6) Uani 1 1 d . . .
H46A H 0.9495 0.4005 0.8965 0.019 Uiso 1 1 calc R . .
C51 C 0.8210(3) 0.5297(2) 1.1627(2) 0.0145(6) Uani 1 1 d . . .
C52 C 0.8736(3) 0.6377(2) 1.2011(2) 0.0179(6) Uani 1 1 d . . .
H52A H 0.9132 0.6753 1.2731 0.021 Uiso 1 1 calc R . .
C53 C 0.8683(3) 0.6911(3) 1.1337(3) 0.0213(7) Uani 1 1 d . . .
H53A H 0.9056 0.7648 1.1601 0.026 Uiso 1 1 calc R . .
C54 C 0.8094(3) 0.6374(3) 1.0295(2) 0.0215(7) Uani 1 1 d . . .
H54A H 0.8055 0.6741 0.9841 0.026 Uiso 1 1 calc R . .
C55 C 0.7555(3) 0.5296(3) 0.9903(2) 0.0242(7) Uani 1 1 d . . .
H55A H 0.7144 0.4928 0.9182 0.029 Uiso 1 1 calc R . .
C56 C 0.7617(3) 0.4755(3) 1.0566(2) 0.0214(7) Uani 1 1 d . . .
H56A H 0.7256 0.4016 1.0297 0.026 Uiso 1 1 calc R . .
C61 C 0.9261(3) 0.5494(2) 1.3750(2) 0.0153(6) Uani 1 1 d . . .
C62 C 0.8829(3) 0.6013(3) 1.4357(2) 0.0226(7) Uani 1 1 d . . .
H62A H 0.8010 0.5845 1.4113 0.027 Uiso 1 1 calc R . .
C63 C 0.9590(4) 0.6777(3) 1.5319(2) 0.0277(8) Uani 1 1 d . . .
H63A H 0.9291 0.7134 1.5729 0.033 Uiso 1 1 calc R . .
C64 C 1.0782(3) 0.7014(3) 1.5677(2) 0.0272(8) Uani 1 1 d . . .
H64A H 1.1302 0.7540 1.6331 0.033 Uiso 1 1 calc R . .
C65 C 1.1225(3) 0.6492(3) 1.5092(2) 0.0256(8) Uani 1 1 d . . .
H65A H 1.2045 0.6654 1.5344 0.031 Uiso 1 1 calc R . .
C66 C 1.0452(3) 0.5720(2) 1.4120(2) 0.0204(7) Uani 1 1 d . . .
H66A H 1.0750 0.5353 1.3716 0.025 Uiso 1 1 calc R . .
C71 C 0.6873(3) 0.4085(2) 1.2344(2) 0.0156(6) Uani 1 1 d . . .
C72 C 0.6168(3) 0.4722(3) 1.2270(3) 0.0241(7) Uani 1 1 d . . .
H72A H 0.6423 0.5388 1.2232 0.029 Uiso 1 1 calc R . .
C73 C 0.5101(3) 0.4378(3) 1.2252(3) 0.0282(8) Uani 1 1 d . . .
H73A H 0.4626 0.4814 1.2208 0.034 Uiso 1 1 calc R . .
C74 C 0.4717(3) 0.3403(3) 1.2297(3) 0.0269(8) Uani 1 1 d . . .
H74A H 0.3985 0.3174 1.2290 0.032 Uiso 1 1 calc R . .
C75 C 0.5399(3) 0.2770(3) 1.2351(3) 0.0238(7) Uani 1 1 d . . .
H75A H 0.5132 0.2099 1.2374 0.029 Uiso 1 1 calc R . .
C76 C 0.6479(3) 0.3103(2) 1.2372(2) 0.0173(6) Uani 1 1 d . . .
H76A H 0.6945 0.2659 1.2406 0.021 Uiso 1 1 calc R . .
C81 C 0.6209(4) 0.7320(3) 0.1409(3) 0.0376(9) Uani 1 1 d . . .
H81A H 0.6498 0.6731 0.1209 0.045 Uiso 0.907(2) 1 calc PR A 1
H81B H 0.6824 0.7402 0.1177 0.045 Uiso 0.093(2) 1 calc PR A 2
Cl1 Cl 0.51635(9) 0.68885(8) 0.17965(8) 0.0302(3) Uani 0.907(2) 1 d P A 1
Cl2 Cl 0.74109(11) 0.83820(9) 0.24569(9) 0.0410(3) Uani 0.907(2) 1 d P A 1
Cl3 Cl 0.56062(14) 0.76868(10) 0.03567(9) 0.0513(4) Uani 0.907(2) 1 d P A 1
Cl1' Cl 0.5384(18) 0.5941(16) 0.0464(16) 0.096(4) Uiso 0.093(2) 1 d P . 2
Cl2' Cl 0.678(2) 0.796(2) 0.2157(19) 0.096(4) Uiso 0.093(2) 1 d P A 2
Cl3' Cl 0.503(2) 0.7902(19) 0.0195(18) 0.096(4) Uiso 0.093(2) 1 d P A 2
C82 C 0.6490(3) 0.7421(3) 0.5575(3) 0.0296(8) Uani 1 1 d . . .
H82A H 0.7289 0.7790 0.6169 0.036 Uiso 1 1 calc R . .
Cl4 Cl 0.60546(11) 0.61190(8) 0.54729(9) 0.0607(4) Uani 1 1 d . . .
Cl5 Cl 0.65585(8) 0.74815(7) 0.44491(6) 0.0321(2) Uani 1 1 d . . .
Cl6 Cl 0.55370(9) 0.80655(9) 0.57918(7) 0.0424(2) Uani 1 1 d . . .

loop_
_atom_site_aniso_label
_atom_site_aniso_U_11
_atom_site_aniso_U_22
_atom_site_aniso_U_33
_atom_site_aniso_U_23
_atom_site_aniso_U_13
_atom_site_aniso_U_12
Au1 0.01147(6) 0.01228(6) 0.00752(6) 0.00491(4) 0.00253(4) 0.00497(4)
Au2 0.01322(6) 0.01233(6) 0.00917(6) 0.00449(4) 0.00500(5) 0.00531(4)
P1 0.0117(4) 0.0132(4) 0.0088(3) 0.0058(3) 0.0022(3) 0.0041(3)
P2 0.0140(4) 0.0139(4) 0.0110(4) 0.0052(3) 0.0059(3) 0.0052(3)
O11 0.0315(14) 0.0372(15) 0.0384(15) 0.0118(12) 0.0203(13) 0.0226(12)
O14 0.0296(13) 0.0239(13) 0.0235(13) -0.0014(10) 0.0170(11) 0.0041(11)
N1 0.0152(12) 0.0087(11) 0.0073(11) 0.0023(9) 0.0037(10) 0.0034(10)
N2 0.0180(13) 0.0171(13) 0.0103(12) 0.0068(10) 0.0052(11) 0.0089(11)
N3 0.0154(13) 0.0168(13) 0.0091(12) 0.0055(10) 0.0034(10) 0.0065(11)
N12 0.0213(15) 0.0143(13) 0.0290(16) 0.0035(12) 0.0150(13) 0.0034(12)
C1 0.0141(14) 0.0078(13) 0.0090(13) 0.0037(11) 0.0042(11) 0.0030(11)
C2 0.0117(14) 0.0097(13) 0.0101(13) 0.0040(11) 0.0027(11) 0.0020(11)
C11 0.0123(14) 0.0099(13) 0.0129(14) 0.0050(11) 0.0053(12) 0.0028(11)
C12 0.0157(15) 0.0151(15) 0.0145(15) 0.0072(12) 0.0061(12) 0.0063(12)
C13 0.0205(16) 0.0140(15) 0.0119(14) 0.0033(12) 0.0074(13) 0.0024(13)
C14 0.0186(16) 0.0108(14) 0.0196(16) 0.0035(12) 0.0122(13) 0.0029(12)
C15 0.0168(16) 0.0196(16) 0.0198(16) 0.0092(13) 0.0067(13) 0.0081(13)
C16 0.0146(15) 0.0176(15) 0.0120(14) 0.0046(12) 0.0026(12) 0.0057(12)
C21 0.0100(14) 0.0133(14) 0.0102(14) 0.0024(11) 0.0013(11) 0.0020(11)
C22 0.0146(15) 0.0166(15) 0.0129(14) 0.0070(12) 0.0033(12) 0.0045(12)
C23 0.0219(17) 0.0250(17) 0.0166(16) 0.0097(14) 0.0114(14) 0.0040(14)
C24 0.0201(16) 0.0236(17) 0.0182(16) 0.0044(14) 0.0106(14) 0.0067(14)
C25 0.0158(15) 0.0155(15) 0.0159(15) 0.0033(13) 0.0037(13) 0.0036(13)
C26 0.0183(16) 0.0150(15) 0.0123(14) 0.0053(12) 0.0040(13) 0.0024(13)
C31 0.0129(14) 0.0145(15) 0.0169(15) 0.0083(12) 0.0054(12) 0.0060(12)
C32 0.0194(16) 0.0290(18) 0.0183(16) 0.0137(14) 0.0068(14) 0.0088(14)
C33 0.0201(17) 0.038(2) 0.032(2) 0.0225(17) 0.0148(16) 0.0105(16)
C34 0.0136(16) 0.0283(19) 0.0312(19) 0.0121(16) 0.0069(15) 0.0056(14)
C35 0.0172(16) 0.0238(17) 0.0208(17) 0.0042(14) 0.0040(14) 0.0051(14)
C36 0.0180(15) 0.0191(16) 0.0161(15) 0.0049(13) 0.0072(13) 0.0059(13)
C41 0.0160(15) 0.0122(14) 0.0120(14) 0.0045(12) 0.0077(12) 0.0051(12)
C42 0.0153(15) 0.0169(15) 0.0144(15) 0.0062(13) 0.0012(12) 0.0046(13)
C43 0.0196(16) 0.0250(17) 0.0197(16) 0.0146(14) 0.0063(14) 0.0123(14)
C44 0.0257(17) 0.0168(15) 0.0210(16) 0.0110(13) 0.0144(14) 0.0111(14)
C45 0.0190(16) 0.0154(15) 0.0161(15) 0.0050(13) 0.0085(13) 0.0030(13)
C46 0.0151(15) 0.0193(16) 0.0137(14) 0.0079(13) 0.0058(12) 0.0065(13)
C51 0.0130(14) 0.0184(15) 0.0153(15) 0.0092(13) 0.0072(12) 0.0063(12)
C52 0.0157(15) 0.0205(16) 0.0159(15) 0.0073(13) 0.0059(13) 0.0047(13)
C53 0.0200(16) 0.0176(16) 0.0279(18) 0.0122(14) 0.0098(14) 0.0073(13)
C54 0.0215(17) 0.0296(18) 0.0218(17) 0.0179(15) 0.0113(14) 0.0116(15)
C55 0.0292(19) 0.0300(19) 0.0134(16) 0.0089(14) 0.0098(14) 0.0085(16)
C56 0.0288(18) 0.0181(16) 0.0142(15) 0.0048(13) 0.0088(14) 0.0051(14)
C61 0.0242(16) 0.0129(14) 0.0102(14) 0.0065(12) 0.0073(13) 0.0074(13)
C62 0.0305(19) 0.0223(17) 0.0170(16) 0.0076(14) 0.0119(15) 0.0105(15)
C63 0.053(2) 0.0184(17) 0.0153(16) 0.0064(14) 0.0177(17) 0.0147(17)
C64 0.047(2) 0.0158(16) 0.0079(15) 0.0049(13) 0.0045(15) 0.0044(16)
C65 0.0260(18) 0.0233(17) 0.0176(17) 0.0094(14) 0.0007(14) 0.0051(15)
C66 0.0267(18) 0.0169(16) 0.0158(16) 0.0057(13) 0.0078(14) 0.0079(14)
C71 0.0156(15) 0.0198(16) 0.0112(14) 0.0043(12) 0.0070(12) 0.0054(13)
C72 0.0260(18) 0.0217(17) 0.0314(19) 0.0137(15) 0.0156(16) 0.0118(15)
C73 0.0252(18) 0.032(2) 0.038(2) 0.0165(17) 0.0191(17) 0.0154(16)
C74 0.0200(17) 0.0294(19) 0.034(2) 0.0125(16) 0.0151(16) 0.0059(15)
C75 0.0195(17) 0.0239(18) 0.0281(18) 0.0125(15) 0.0105(15) 0.0046(14)
C76 0.0181(16) 0.0190(16) 0.0160(15) 0.0074(13) 0.0075(13) 0.0077(13)
C81 0.039(2) 0.032(2) 0.040(2) 0.0081(19) 0.022(2) 0.0077(18)
Cl1 0.0324(6) 0.0349(6) 0.0370(6) 0.0235(5) 0.0204(5) 0.0162(4)
Cl2 0.0311(6) 0.0330(6) 0.0461(7) -0.0007(5) 0.0167(5) 0.0066(5)
Cl3 0.0744(10) 0.0475(7) 0.0308(6) 0.0199(5) 0.0265(7) 0.0058(7)
C82 0.0290(19) 0.0256(18) 0.0211(18) 0.0137(15) -0.0008(15) 0.0020(15)
Cl4 0.0655(8) 0.0309(5) 0.0475(7) 0.0245(5) -0.0064(6) -0.0055(5)
Cl5 0.0352(5) 0.0358(5) 0.0204(4) 0.0111(4) 0.0066(4) 0.0141(4)
Cl6 0.0366(5) 0.0656(7) 0.0277(5) 0.0224(5) 0.0126(4) 0.0199(5)

loop_
_atom_type_symbol
_atom_type_description
_atom_type_scat_dispersion_real
_atom_type_scat_dispersion_imag
_atom_type_scat_source
C C 0.0033 0.0016 'International Tables Vol C Tables 4.2.6.8 and 6.1.1.4'
H H 0.0000 0.0000 'International Tables Vol C Tables 4.2.6.8 and 6.1.1.4'
N N 0.0061 0.0033 'International Tables Vol C Tables 4.2.6.8 and 6.1.1.4'
O O 0.0106 0.0060 'International Tables Vol C Tables 4.2.6.8 and 6.1.1.4'
P P 0.1023 0.0942 'International Tables Vol C Tables 4.2.6.8 and 6.1.1.4'
Cl Cl 0.1484 0.1585 'International Tables Vol C Tables 4.2.6.8 and 6.1.1.4'
Au Au -2.0133 8.8022 'International Tables Vol C Tables 4.2.6.8 and 6.1.1.4'

loop_
_geom_angle_atom_site_label_1
_geom_angle_atom_site_label_2
_geom_angle_atom_site_label_3
_geom_angle
_geom_angle_site_symmetry_3
C1 Au1 P1 174.44(8) .
N1 Au2 P2 172.64(7) .
C31 P1 C41 108.24(14) .
C31 P1 C21 103.75(13) .
C41 P1 C21 105.59(13) .
C31 P1 Au1 113.75(10) .
C41 P1 Au1 115.5(1) .
C21 P1 Au1 109.05(10) .
C71 P2 C51 106.13(14) .
C71 P2 C61 107.26(14) .
C51 P2 C61 104.82(14) .
C71 P2 Au2 116.56(11) .
C51 P2 Au2 110.47(10) .
C61 P2 Au2 110.85(10) .
C1 N1 N2 110.1(2) .
C1 N1 Au2 127.02(19) .
N2 N1 Au2 121.35(17) .
N3 N2 N1 108.3(2) .
N2 N3 C2 108.1(2) .
O11 N12 O14 122.7(3) .
O11 N12 C14 119.1(3) .
O14 N12 C14 118.2(3) .
N1 C1 C2 104.5(2) .
N1 C1 Au1 123.4(2) .
C2 C1 Au1 132.2(2) .
N3 C2 C1 109.1(2) .
N3 C2 C11 119.9(3) .
C1 C2 C11 131.0(3) .
C16 C11 C12 117.9(3) .
C16 C11 C2 120.7(3) .
C12 C11 C2 121.3(3) .
C13 C12 C11 121.2(3) .
C13 C12 H12A 119.4 .
C11 C12 H12A 119.4 .
C14 C13 C12 118.6(3) .
C14 C13 H13A 120.7 .
C12 C13 H13A 120.7 .
C13 C14 C15 122.0(3) .
C13 C14 N12 119.6(3) .
C15 C14 N12 118.4(3) .
C16 C15 C14 118.7(3) .
C16 C15 H15A 120.6 .
C14 C15 H15A 120.6 .
C15 C16 C11 121.5(3) .
C15 C16 H16A 119.2 .
C11 C16 H16A 119.2 .
C22 C21 C26 119.6(3) .
C22 C21 P1 123.3(2) .
C26 C21 P1 117.0(2) .
C21 C22 C23 119.9(3) .
C21 C22 H22A 120.0 .
C23 C22 H22A 120.0 .
C24 C23 C22 120.3(3) .
C24 C23 H23A 119.9 .
C22 C23 H23A 119.9 .
C23 C24 C25 120.0(3) .
C23 C24 H24A 120.0 .
C25 C24 H24A 120.0 .
C26 C25 C24 120.2(3) .
C26 C25 H25A 119.9 .
C24 C25 H25A 119.9 .
C25 C26 C21 119.9(3) .
C25 C26 H26A 120.0 .
C21 C26 H26A 120.0 .
C36 C31 C32 118.8(3) .
C36 C31 P1 122.8(2) .
C32 C31 P1 118.4(2) .
C33 C32 C31 120.7(3) .
C33 C32 H32A 119.7 .
C31 C32 H32A 119.7 .
C34 C33 C32 119.9(3) .
C34 C33 H33A 120.1 .
C32 C33 H33A 120.1 .
C35 C34 C33 120.0(3) .
C35 C34 H34A 120.0 .
C33 C34 H34A 120.0 .
C34 C35 C36 120.1(3) .
C34 C35 H35A 120.0 .
C36 C35 H35A 120.0 .
C31 C36 C35 120.4(3) .
C31 C36 H36A 119.8 .
C35 C36 H36A 119.8 .
C42 C41 C46 119.4(3) .
C42 C41 P1 123.2(2) .
C46 C41 P1 117.4(2) .
C43 C42 C41 120.3(3) .
C43 C42 H42A 119.9 .
C41 C42 H42A 119.9 .
C42 C43 C44 120.4(3) .
C42 C43 H43A 119.8 .
C44 C43 H43A 119.8 .
C45 C44 C43 119.7(3) .
C45 C44 H44A 120.2 .
C43 C44 H44A 120.2 .
C44 C45 C46 120.5(3) .
C44 C45 H45A 119.8 .
C46 C45 H45A 119.8 .
C45 C46 C41 119.8(3) .
C45 C46 H46A 120.1 .
C41 C46 H46A 120.1 .
C52 C51 C56 119.5(3) .
C52 C51 P2 122.4(2) .
C56 C51 P2 118.0(2) .
C51 C52 C53 120.0(3) .
C51 C52 H52A 120.0 .
C53 C52 H52A 120.0 .
C54 C53 C52 120.2(3) .
C54 C53 H53A 119.9 .
C52 C53 H53A 119.9 .
C53 C54 C55 120.2(3) .
C53 C54 H54A 119.9 .
C55 C54 H54A 119.9 .
C54 C55 C56 120.0(3) .
C54 C55 H55A 120.0 .
C56 C55 H55A 120.0 .
C55 C56 C51 120.0(3) .
C55 C56 H56A 120.0 .
C51 C56 H56A 120.0 .
C66 C61 C62 119.6(3) .
C66 C61 P2 117.7(2) .
C62 C61 P2 122.7(2) .
C63 C62 C61 120.4(3) .
C63 C62 H62A 119.8 .
C61 C62 H62A 119.8 .
C64 C63 C62 119.7(3) .
C64 C63 H63A 120.2 .
C62 C63 H63A 120.2 .
C65 C64 C63 120.6(3) .
C65 C64 H64A 119.7 .
C63 C64 H64A 119.7 .
C64 C65 C66 119.4(3) .
C64 C65 H65A 120.3 .
C66 C65 H65A 120.3 .
C61 C66 C65 120.3(3) .
C61 C66 H66A 119.9 .
C65 C66 H66A 119.9 .
C76 C71 C72 119.6(3) .
C76 C71 P2 119.2(2) .
C72 C71 P2 121.1(2) .
C73 C72 C71 119.8(3) .
C73 C72 H72A 120.1 .
C71 C72 H72A 120.1 .
C72 C73 C74 120.5(3) .
C72 C73 H73A 119.7 .
C74 C73 H73A 119.7 .
C75 C74 C73 119.7(3) .
C75 C74 H74A 120.2 .
C73 C74 H74A 120.2 .
C74 C75 C76 120.7(3) .
C74 C75 H75A 119.7 .
C76 C75 H75A 119.7 .
C71 C76 C75 119.7(3) .
C71 C76 H76A 120.1 .
C75 C76 H76A 120.1 .
Cl2' C81 Cl3 116.6(12) .
Cl2' C81 Cl1 93.0(13) .
Cl3 C81 Cl1 111.2(2) .
Cl2' C81 Cl2 16.5(12) .
Cl3 C81 Cl2 110.7(2) .
Cl1 C81 Cl2 109.4(2) .
Cl2' C81 Cl1' 158.1(14) .
Cl3 C81 Cl1' 85.3(6) .
Cl1 C81 Cl1' 77.6(6) .
Cl2 C81 Cl1' 157.3(7) .
Cl2' C81 Cl3' 112.2(14) .
Cl3 C81 Cl3' 16.8(6) .
Cl1 C81 Cl3' 96.1(6) .
Cl2 C81 Cl3' 111.4(6) .
Cl1' C81 Cl3' 88.6(9) .
Cl2' C81 H81A 117.8 .
Cl3 C81 H81A 108.5 .
Cl1 C81 H81A 108.5 .
Cl2 C81 H81A 108.5 .
Cl1' C81 H81A 49.6 .
Cl3' C81 H81A 121.9 .
Cl2' C81 H81B 92.8 .
Cl3 C81 H81B 76.6 .
Cl1 C81 H81B 166.7 .
Cl2 C81 H81B 76.3 .
Cl1' C81 H81B 92.8 .
Cl3' C81 H81B 92.8 .
H81A C81 H81B 58.3 .
C81 Cl1' Cl1' 167.3(16) 2_665
Cl4 C82 Cl6 111.5(2) .
Cl4 C82 Cl5 110.0(2) .
Cl6 C82 Cl5 109.98(18) .
Cl4 C82 H82A 108.4 .
Cl6 C82 H82A 108.4 .
Cl5 C82 H82A 108.4 .

loop_
_geom_bond_atom_site_label_1
_geom_bond_atom_site_label_2
_geom_bond_distance
Au1 C1 2.036(3)
Au1 P1 2.2907(7)
Au2 N1 2.028(2)
Au2 P2 2.2347(8)
P1 C31 1.814(3)
P1 C41 1.816(3)
P1 C21 1.830(3)
P2 C71 1.811(3)
P2 C51 1.819(3)
P2 C61 1.821(3)
O11 N12 1.225(4)
O14 N12 1.240(3)
N1 C1 1.363(3)
N1 N2 1.367(3)
N2 N3 1.322(3)
N3 C2 1.371(3)
N12 C14 1.454(4)
C1 C2 1.391(4)
C2 C11 1.464(4)
C11 C16 1.403(4)
C11 C12 1.407(4)
C12 C13 1.386(4)
C12 H12A 0.9500
C13 C14 1.381(4)
C13 H13A 0.9500
C14 C15 1.390(4)
C15 C16 1.374(4)
C15 H15A 0.9500
C16 H16A 0.9500
C21 C22 1.385(4)
C21 C26 1.407(4)
C22 C23 1.392(4)
C22 H22A 0.9500
C23 C24 1.381(5)
C23 H23A 0.9500
C24 C25 1.394(4)
C24 H24A 0.9500
C25 C26 1.376(4)
C25 H25A 0.9500
C26 H26A 0.9500
C31 C36 1.386(4)
C31 C32 1.388(4)
C32 C33 1.384(4)
C32 H32A 0.9500
C33 C34 1.382(5)
C33 H33A 0.9500
C34 C35 1.376(5)
C34 H34A 0.9500
C35 C36 1.389(4)
C35 H35A 0.9500
C36 H36A 0.9500
C41 C42 1.396(4)
C41 C46 1.397(4)
C42 C43 1.388(4)
C42 H42A 0.9500
C43 C44 1.390(4)
C43 H43A 0.9500
C44 C45 1.384(4)
C44 H44A 0.9500
C45 C46 1.397(4)
C45 H45A 0.9500
C46 H46A 0.9500
C51 C52 1.389(4)
C51 C56 1.398(4)
C52 C53 1.400(4)
C52 H52A 0.9500
C53 C54 1.374(5)
C53 H53A 0.9500
C54 C55 1.388(5)
C54 H54A 0.9500
C55 C56 1.392(4)
C55 H55A 0.9500
C56 H56A 0.9500
C61 C66 1.380(4)
C61 C62 1.391(4)
C62 C63 1.390(5)
C62 H62A 0.9500
C63 C64 1.383(5)
C63 H63A 0.9500
C64 C65 1.381(5)
C64 H64A 0.9500
C65 C66 1.406(4)
C65 H65A 0.9500
C66 H66A 0.9500
C71 C76 1.387(4)
C71 C72 1.398(4)
C72 C73 1.381(5)
C72 H72A 0.9500
C73 C74 1.386(5)
C73 H73A 0.9500
C74 C75 1.373(5)
C74 H74A 0.9500
C75 C76 1.392(4)
C75 H75A 0.9500
C76 H76A 0.9500
C81 Cl2' 1.10(3)
C81 Cl3 1.741(4)
C81 Cl1 1.759(4)
C81 Cl2 1.780(4)
C81 Cl1' 1.88(2)
C81 Cl3' 2.34(2)
C81 H81A 1.0000
C81 H81B 1.0000
C82 Cl4 1.744(4)
C82 Cl6 1.764(4)
C82 Cl5 1.770(4)
C82 H82A 1.0000
